data_4500242
loop_
_publ_author_name
'Zheng, Xiao-Dan'
'Hua, Yan-Long'
'Xiong, Ren-Gen'
'Ge, Jia-Zhen'
'Lu, Tong-Bu'

_publ_section_title
;
 Cyano-Bridged Homochiral Heterometallic Helical Complexes: Synthesis,
 Structures, Magnetic and Dielectric Properties
;
_journal_issue 1
_journal_name_full 'Crystal Growth &amp; Design'
_journal_page_first 302
_journal_paper_doi 10.1021/cg101314j
_journal_volume 11
_journal_year 2011
_chemical_formula_sum 'C42 H78 Fe2 N20 Ni2 O5'
_chemical_formula_weight 1172.28
_chemical_name_systematic
; 
 ? 
;
_space_group_IT_number 15
_symmetry_cell_setting monoclinic
_symmetry_space_group_name_Hall '-C 2yc'
_symmetry_space_group_name_H-M 'C 1 2/c 1'
_atom_sites_solution_hydrogens geom
_atom_sites_solution_primary direct
_atom_sites_solution_secondary difmap
_audit_creation_method SHELXL-97
_cell_angle_alpha 90.00
_cell_angle_beta 123.7340(10)
_cell_angle_gamma 90.00
_cell_formula_units_Z 4
_cell_length_a 27.2264(19)
_cell_length_b 13.8822(10)
_cell_length_c 18.0322(11)
_cell_measurement_reflns_used 2758
_cell_measurement_temperature 153(2)
_cell_measurement_theta_max 31.28
_cell_measurement_theta_min 2.43
_cell_volume 5667.9(7)
_computing_structure_refinement 'SHELXL-97 (Sheldrick, 1997)'
_computing_structure_solution 'SHELXS-97 (Sheldrick, 1990)'
_diffrn_ambient_temperature 153(2)
_diffrn_measured_fraction_theta_full 0.990
_diffrn_measured_fraction_theta_max 0.990
_diffrn_measurement_device_type 'Rigaku RAXIS-RAPID Imaging Plate'
_diffrn_measurement_method \W
_diffrn_radiation_monochromator graphite
_diffrn_radiation_source 'fine-focus sealed tube'
_diffrn_radiation_type MoK\a
_diffrn_radiation_wavelength 0.71073
_diffrn_reflns_av_R_equivalents 0.0582
_diffrn_reflns_av_sigmaI/netI 0.0594
_diffrn_reflns_limit_h_max 33
_diffrn_reflns_limit_h_min -33
_diffrn_reflns_limit_k_max 14
_diffrn_reflns_limit_k_min -17
_diffrn_reflns_limit_l_max 22
_diffrn_reflns_limit_l_min -22
_diffrn_reflns_number 16798
_diffrn_reflns_theta_full 26.00
_diffrn_reflns_theta_max 26.00
_diffrn_reflns_theta_min 3.07
_diffrn_standards_decay_% 0
_diffrn_standards_interval_count 0
_diffrn_standards_interval_time 0
_diffrn_standards_number 0
_exptl_absorpt_coefficient_mu 1.214
_exptl_absorpt_correction_T_max 0.7676
_exptl_absorpt_correction_T_min 0.6973
_exptl_absorpt_correction_type multi-scan
_exptl_absorpt_process_details Higashi,T.(1995).
_exptl_crystal_colour crimson
_exptl_crystal_density_diffrn 1.374
_exptl_crystal_density_method 'not measured'
_exptl_crystal_description hexagonal
_exptl_crystal_F_000 2472
_exptl_crystal_size_max 0.45
_exptl_crystal_size_mid 0.36
_exptl_crystal_size_min 0.34
_refine_diff_density_max 0.876
_refine_diff_density_min -0.736
_refine_diff_density_rms 0.114
_refine_ls_extinction_method none
_refine_ls_goodness_of_fit_ref 1.092
_refine_ls_hydrogen_treatment constr
_refine_ls_matrix_type full
_refine_ls_number_parameters 313
_refine_ls_number_reflns 5500
_refine_ls_number_restraints 0
_refine_ls_restrained_S_all 1.092
_refine_ls_R_factor_all 0.0801
_refine_ls_R_factor_gt 0.0559
_refine_ls_shift/su_max 0.069
_refine_ls_shift/su_mean 0.008
_refine_ls_structure_factor_coef Fsqd
_refine_ls_weighting_details 'calc w=1/[\s^2^(Fo^2^)+(0.0716P)^2^+12.0327P] where P=(Fo^2^+2Fc^2^)/3'
_refine_ls_weighting_scheme calc
_refine_ls_wR_factor_gt 0.1369
_refine_ls_wR_factor_ref 0.1535
_reflns_number_gt 4056
_reflns_number_total 5500
_reflns_threshold_expression >2sigma(I)
_cod_data_source_file cg101314j_si_002.cif
_cod_data_source_block meso-1
_cod_depositor_comments
;
The following automatic conversions were performed:

'_symmetry_cell_setting' value 'Monoclinic' changed to 'monoclinic'
according to /home/saulius/struct/CIF-dictionaries/cif_core.dic
dictionary named 'cif_core.dic' version 2.4.1 from
2010-06-29.

'_exptl_absorpt_correction_type' value 'MULTI-SCAN'
changed to 'multi-scan' according to
/home/saulius/struct/CIF-dictionaries/cif_core.dic dictionary named
'cif_core.dic' version 2.4.1 from 2010-06-29.

Automatic conversion script
Id: cif_fix_values 1715 2011-07-08 13:25:40Z adriana 
;
_cod_original_sg_symbol_H-M C2/c
_cod_database_code 4500242

loop_
_symmetry_equiv_pos_as_xyz
'x, y, z'
'-x, y, -z+1/2'
'x+1/2, y+1/2, z'
'-x+1/2, y+1/2, -z+1/2'
'-x, -y, -z'
'x, -y, z-1/2'
'-x+1/2, -y+1/2, -z'
'x+1/2, -y+1/2, z-1/2'

loop_
_atom_site_label
_atom_site_type_symbol
_atom_site_fract_x
_atom_site_fract_y
_atom_site_fract_z
_atom_site_U_iso_or_equiv
_atom_site_adp_type
_atom_site_occupancy
_atom_site_symmetry_multiplicity
_atom_site_calc_flag
_atom_site_refinement_flags
Fe1 Fe -0.08937(2) 0.80867(4) -0.13979(4) 0.02833(18) Uani 1 1 d .
Ni1 Ni 0.12706(2) 0.83508(4) 0.12704(3) 0.02537(17) Uani 1 1 d .
C1 C 0.1350(2) 0.6373(3) 0.1858(3) 0.0383(11) Uani 1 1 d .
H1A H 0.1193 0.5820 0.1990 0.046 Uiso 1 1 calc R
H1B H 0.1776 0.6375 0.2275 0.046 Uiso 1 1 calc R
C2 C 0.11972(19) 0.6299(3) 0.0918(3) 0.0334(10) Uani 1 1 d .
H2A H 0.1354 0.5704 0.0846 0.040 Uiso 1 1 calc R
H2B H 0.0772 0.6295 0.0498 0.040 Uiso 1 1 calc R
C3 C 0.12686(19) 0.7185(3) -0.0209(3) 0.0324(9) Uani 1 1 d .
H3A H 0.0848 0.7353 -0.0579 0.039 Uiso 1 1 calc R
C4 C 0.1357(2) 0.6226(4) -0.0549(3) 0.0452(12) Uani 1 1 d .
H4A H 0.1136 0.5728 -0.0492 0.068 Uiso 1 1 calc R
H4B H 0.1769 0.6060 -0.0203 0.068 Uiso 1 1 calc R
H4C H 0.1223 0.6293 -0.1164 0.068 Uiso 1 1 calc R
C5 C 0.1620(2) 0.7976(3) -0.0314(3) 0.0355(10) Uani 1 1 d .
H5A H 0.2035 0.7858 0.0130 0.043 Uiso 1 1 calc R
H5B H 0.1559 0.7889 -0.0893 0.043 Uiso 1 1 calc R
C6 C 0.1499(2) 0.9035(3) -0.0238(3) 0.0355(10) Uani 1 1 d .
C7 C 0.0851(2) 0.9320(4) -0.0910(3) 0.0398(11) Uani 1 1 d .
H7A H 0.0600 0.8938 -0.0808 0.060 Uiso 1 1 calc R
H7B H 0.0749 0.9212 -0.1505 0.060 Uiso 1 1 calc R
H7C H 0.0799 0.9990 -0.0836 0.060 Uiso 1 1 calc R
C8 C 0.1884(2) 0.9660(4) -0.0431(3) 0.0469(12) Uani 1 1 d .
H8A H 0.2292 0.9492 -0.0023 0.070 Uiso 1 1 calc R
H8B H 0.1828 1.0327 -0.0359 0.070 Uiso 1 1 calc R
H8C H 0.1772 0.9548 -0.1031 0.070 Uiso 1 1 calc R
C9 C 0.22778(18) 0.9302(3) 0.1387(3) 0.0373(10) Uani 1 1 d .
H9A H 0.2440 0.9871 0.1285 0.045 Uiso 1 1 calc R
H9B H 0.2476 0.8742 0.1349 0.045 Uiso 1 1 calc R
C10 C 0.23925(17) 0.9353(3) 0.2309(3) 0.0335(10) Uani 1 1 d .
H10A H 0.2815 0.9355 0.2753 0.040 Uiso 1 1 calc R
H10B H 0.2230 0.9947 0.2369 0.040 Uiso 1 1 calc R
C11 C 0.21299(18) 0.8642(3) 0.3295(3) 0.0331(10) Uani 1 1 d .
H11A H 0.1861 0.9168 0.3197 0.040 Uiso 1 1 calc R
C12 C 0.27482(18) 0.8902(4) 0.4110(3) 0.0397(11) Uani 1 1 d .
H12A H 0.2887 0.9476 0.3985 0.060 Uiso 1 1 calc R
H12B H 0.3016 0.8382 0.4236 0.060 Uiso 1 1 calc R
H12C H 0.2727 0.9011 0.4617 0.060 Uiso 1 1 calc R
C13 C 0.19136(19) 0.7730(3) 0.3507(3) 0.0341(10) Uani 1 1 d .
H13A H 0.2006 0.7799 0.4107 0.041 Uiso 1 1 calc R
H13B H 0.2147 0.7195 0.3518 0.041 Uiso 1 1 calc R
C14 C 0.1259(2) 0.7440(3) 0.2900(3) 0.0362(10) Uani 1 1 d .
C15 C 0.0848(2) 0.8224(4) 0.2839(3) 0.0438(12) Uani 1 1 d .
H15A H 0.0902 0.8798 0.2596 0.066 Uiso 1 1 calc R
H15B H 0.0936 0.8356 0.3423 0.066 Uiso 1 1 calc R
H15C H 0.0446 0.8011 0.2459 0.066 Uiso 1 1 calc R
C16 C 0.1164(3) 0.6524(4) 0.3294(4) 0.0541(14) Uani 1 1 d .
H16A H 0.0758 0.6332 0.2925 0.081 Uiso 1 1 calc R
H16B H 0.1266 0.6658 0.3886 0.081 Uiso 1 1 calc R
H16C H 0.1410 0.6015 0.3316 0.081 Uiso 1 1 calc R
C17 C -0.01012(17) 0.8196(3) -0.0328(3) 0.0286(9) Uani 1 1 d .
C18 C -0.17188(18) 0.8050(3) -0.2384(3) 0.0323(9) Uani 1 1 d .
C19 C -0.09502(16) 0.9485(3) -0.1501(3) 0.0273(9) Uani 1 1 d .
C20 C -0.08831(19) 0.6735(3) -0.1133(3) 0.0371(10) Uani 1 1 d .
C21 C -0.12071(19) 0.8257(3) -0.0661(3) 0.0353(10) Uani 1 1 d .
N1 N 0.11002(15) 0.7263(3) 0.1964(2) 0.0305(8) Uani 1 1 d .
H1C H 0.0702 0.7175 0.1626 0.037 Uiso 1 1 calc R
N2 N 0.14548(14) 0.7131(2) 0.0741(2) 0.0282(7) Uani 1 1 d .
H2C H 0.1853 0.7048 0.1078 0.034 Uiso 1 1 calc R
N3 N 0.16322(14) 0.9240(3) 0.0684(2) 0.0320(8) Uani 1 1 d .
H3B H 0.1489 0.9842 0.0648 0.038 Uiso 1 1 calc R
N4 N 0.21217(14) 0.8526(2) 0.2465(2) 0.0293(8) Uani 1 1 d .
H4D H 0.2338 0.7993 0.2533 0.035 Uiso 1 1 calc R
N5 N 0.03830(15) 0.8243(2) 0.0245(2) 0.0301(8) Uani 1 1 d .
N6 N -0.22060(16) 0.8067(3) -0.2972(3) 0.0426(10) Uani 1 1 d .
N7 N -0.10313(14) 1.0305(3) -0.1549(2) 0.0290(8) Uani 1 1 d .
N8 N -0.0838(2) 0.5928(3) -0.0962(3) 0.0588(12) Uani 1 1 d .
N9 N -0.1413(2) 0.8377(3) -0.0257(3) 0.0472(10) Uani 1 1 d .
N10 N -0.06454(15) 0.7853(3) -0.2036(2) 0.0362(8) Uani 1 1 d .
O1 O -0.04783(17) 0.7618(3) -0.2467(3) 0.0639(11) Uani 1 1 d .
O1W O 0.0000(2) 0.5480(4) 0.1066(4) 0.1043(17) Uiso 1 1 d .
H1WA H -0.0202 0.5589 0.0509 0.156 Uiso 1 1 d R
H1WB H 0.0223 0.5082 0.1030 0.156 Uiso 1 1 d R
O2W O 1.0000 0.4381(8) 0.2500 0.146(4) Uiso 1 2 d S
H2WA H 0.9762 0.4794 0.2478 0.219 Uiso 1 1 d R

loop_
_atom_site_aniso_label
_atom_site_aniso_U_11
_atom_site_aniso_U_22
_atom_site_aniso_U_33
_atom_site_aniso_U_23
_atom_site_aniso_U_13
_atom_site_aniso_U_12
Fe1 0.0212(3) 0.0204(3) 0.0368(4) -0.0014(2) 0.0121(3) -0.0004(2)
Ni1 0.0209(3) 0.0195(3) 0.0317(3) 0.0007(2) 0.0122(2) 0.00017(19)
C1 0.046(3) 0.016(2) 0.053(3) 0.0040(18) 0.027(2) -0.0027(19)
C2 0.036(2) 0.018(2) 0.043(2) -0.0017(17) 0.020(2) -0.0028(17)
C3 0.033(2) 0.027(2) 0.035(2) 0.0021(17) 0.0172(18) 0.0048(18)
C4 0.057(3) 0.033(3) 0.048(3) -0.002(2) 0.031(2) 0.006(2)
C5 0.042(2) 0.037(3) 0.034(2) 0.0021(18) 0.025(2) 0.005(2)
C6 0.043(2) 0.032(3) 0.040(2) 0.0023(18) 0.028(2) 0.001(2)
C7 0.042(2) 0.038(3) 0.038(3) 0.0077(19) 0.021(2) 0.006(2)
C8 0.057(3) 0.036(3) 0.065(3) 0.007(2) 0.045(3) 0.000(2)
C9 0.026(2) 0.033(3) 0.052(3) 0.001(2) 0.022(2) -0.0041(18)
C10 0.026(2) 0.027(2) 0.043(2) -0.0041(18) 0.0160(19) -0.0030(17)
C11 0.029(2) 0.028(2) 0.036(2) -0.0005(17) 0.0137(18) 0.0052(17)
C12 0.033(2) 0.045(3) 0.033(2) -0.007(2) 0.0136(19) 0.004(2)
C13 0.040(2) 0.038(3) 0.023(2) 0.0026(17) 0.0173(18) 0.006(2)
C14 0.043(2) 0.034(3) 0.038(2) 0.0024(18) 0.026(2) -0.004(2)
C15 0.041(3) 0.048(3) 0.051(3) -0.005(2) 0.031(2) -0.005(2)
C16 0.068(3) 0.045(3) 0.053(3) 0.006(2) 0.036(3) -0.009(3)
C17 0.025(2) 0.018(2) 0.043(2) -0.0012(16) 0.0182(19) -0.0008(15)
C18 0.032(2) 0.027(2) 0.039(2) -0.0030(17) 0.021(2) -0.0068(17)
C19 0.0187(18) 0.025(2) 0.034(2) -0.0002(16) 0.0119(16) -0.0002(16)
C20 0.032(2) 0.028(3) 0.045(3) -0.0015(19) 0.017(2) -0.0001(18)
C21 0.031(2) 0.023(2) 0.047(3) 0.0010(18) 0.019(2) -0.0031(17)
N1 0.0321(17) 0.028(2) 0.0314(18) -0.0035(14) 0.0178(15) -0.0051(15)
N2 0.0247(16) 0.0237(19) 0.0322(18) -0.0003(14) 0.0133(14) 0.0016(14)
N3 0.0294(17) 0.024(2) 0.043(2) 0.0020(15) 0.0202(16) 0.0017(14)
N4 0.0220(16) 0.0188(19) 0.039(2) -0.0001(14) 0.0116(15) 0.0024(13)
N5 0.0238(17) 0.026(2) 0.0342(19) 0.0010(14) 0.0123(16) 0.0026(14)
N6 0.0253(19) 0.040(3) 0.046(2) -0.0010(17) 0.0095(18) -0.0073(16)
N7 0.0221(16) 0.025(2) 0.0363(19) 0.0006(14) 0.0141(14) 0.0005(14)
N8 0.059(3) 0.028(3) 0.075(3) 0.002(2) 0.028(2) -0.007(2)
N9 0.058(3) 0.036(3) 0.060(3) 0.0003(19) 0.041(2) -0.004(2)
N10 0.0300(18) 0.033(2) 0.040(2) 0.0004(16) 0.0157(16) 0.0012(16)
O1 0.062(2) 0.080(3) 0.063(2) -0.006(2) 0.043(2) 0.007(2)

loop_
_atom_type_symbol
_atom_type_description
_atom_type_scat_dispersion_real
_atom_type_scat_dispersion_imag
_atom_type_scat_source
C C 0.0033 0.0016 'International Tables Vol C Tables 4.2.6.8 and 6.1.1.4'
H H 0.0000 0.0000 'International Tables Vol C Tables 4.2.6.8 and 6.1.1.4'
N N 0.0061 0.0033 'International Tables Vol C Tables 4.2.6.8 and 6.1.1.4'
O O 0.0106 0.0060 'International Tables Vol C Tables 4.2.6.8 and 6.1.1.4'
Ni Ni 0.3393 1.1124 'International Tables Vol C Tables 4.2.6.8 and 6.1.1.4'
Fe Fe 0.3463 0.8444 'International Tables Vol C Tables 4.2.6.8 and 6.1.1.4'

loop_
_geom_angle_atom_site_label_1
_geom_angle_atom_site_label_2
_geom_angle_atom_site_label_3
_geom_angle
_geom_angle_site_symmetry_1
_geom_angle_site_symmetry_3
N10 Fe1 C20 91.5(2) . .
N10 Fe1 C18 93.99(17) . .
C20 Fe1 C18 92.95(18) . .
N10 Fe1 C17 92.77(17) . .
C20 Fe1 C17 88.55(17) . .
C18 Fe1 C17 173.03(18) . .
N10 Fe1 C19 99.78(18) . .
C20 Fe1 C19 168.73(19) . .
C18 Fe1 C19 87.09(17) . .
C17 Fe1 C19 90.11(16) . .
N10 Fe1 C21 175.50(19) . .
C20 Fe1 C21 84.34(19) . .
C18 Fe1 C21 84.60(18) . .
C17 Fe1 C21 88.78(18) . .
C19 Fe1 C21 84.44(17) . .
N5 Ni1 N4 169.69(14) . .
N5 Ni1 N7 85.20(13) . 5_575
N4 Ni1 N7 87.99(12) . 5_575
N5 Ni1 N2 89.47(13) . .
N4 Ni1 N2 98.56(13) . .
N7 Ni1 N2 168.55(13) 5_575 .
N5 Ni1 N1 86.97(13) . .
N4 Ni1 N1 87.55(13) . .
N7 Ni1 N1 106.44(13) 5_575 .
N2 Ni1 N1 83.34(13) . .
N5 Ni1 N3 102.96(13) . .
N4 Ni1 N3 83.99(13) . .
N7 Ni1 N3 84.18(13) 5_575 .
N2 Ni1 N3 87.17(13) . .
N1 Ni1 N3 166.21(13) . .
N1 C1 C2 110.1(3) . .
N1 C1 H1A 109.6 . .
C2 C1 H1A 109.6 . .
N1 C1 H1B 109.6 . .
C2 C1 H1B 109.6 . .
H1A C1 H1B 108.2 . .
N2 C2 C1 108.8(3) . .
N2 C2 H2A 109.9 . .
C1 C2 H2A 109.9 . .
N2 C2 H2B 109.9 . .
C1 C2 H2B 109.9 . .
H2A C2 H2B 108.3 . .
N2 C3 C5 109.8(3) . .
N2 C3 C4 112.6(3) . .
C5 C3 C4 108.9(4) . .
N2 C3 H3A 108.5 . .
C5 C3 H3A 108.5 . .
C4 C3 H3A 108.5 . .
C3 C4 H4A 109.5 . .
C3 C4 H4B 109.5 . .
H4A C4 H4B 109.5 . .
C3 C4 H4C 109.5 . .
H4A C4 H4C 109.5 . .
H4B C4 H4C 109.5 . .
C6 C5 C3 119.8(4) . .
C6 C5 H5A 107.4 . .
C3 C5 H5A 107.4 . .
C6 C5 H5B 107.4 . .
C3 C5 H5B 107.4 . .
H5A C5 H5B 106.9 . .
N3 C6 C5 110.2(3) . .
N3 C6 C7 106.7(3) . .
C5 C6 C7 112.8(4) . .
N3 C6 C8 111.3(4) . .
C5 C6 C8 108.3(4) . .
C7 C6 C8 107.7(4) . .
C6 C7 H7A 109.5 . .
C6 C7 H7B 109.5 . .
H7A C7 H7B 109.5 . .
C6 C7 H7C 109.5 . .
H7A C7 H7C 109.5 . .
H7B C7 H7C 109.5 . .
C6 C8 H8A 109.5 . .
C6 C8 H8B 109.5 . .
H8A C8 H8B 109.5 . .
C6 C8 H8C 109.5 . .
H8A C8 H8C 109.5 . .
H8B C8 H8C 109.5 . .
N3 C9 C10 111.3(3) . .
N3 C9 H9A 109.4 . .
C10 C9 H9A 109.4 . .
N3 C9 H9B 109.4 . .
C10 C9 H9B 109.4 . .
H9A C9 H9B 108.0 . .
N4 C10 C9 110.7(3) . .
N4 C10 H10A 109.5 . .
C9 C10 H10A 109.5 . .
N4 C10 H10B 109.5 . .
C9 C10 H10B 109.5 . .
H10A C10 H10B 108.1 . .
N4 C11 C13 111.6(3) . .
N4 C11 C12 112.5(3) . .
C13 C11 C12 108.8(3) . .
N4 C11 H11A 107.9 . .
C13 C11 H11A 107.9 . .
C12 C11 H11A 107.9 . .
C11 C12 H12A 109.5 . .
C11 C12 H12B 109.5 . .
H12A C12 H12B 109.5 . .
C11 C12 H12C 109.5 . .
H12A C12 H12C 109.5 . .
H12B C12 H12C 109.5 . .
C11 C13 C14 119.5(3) . .
C11 C13 H13A 107.5 . .
C14 C13 H13A 107.4 . .
C11 C13 H13B 107.4 . .
C14 C13 H13B 107.4 . .
H13A C13 H13B 107.0 . .
N1 C14 C15 107.0(4) . .
N1 C14 C13 109.7(3) . .
C15 C14 C13 112.3(4) . .
N1 C14 C16 111.3(4) . .
C15 C14 C16 108.5(4) . .
C13 C14 C16 108.1(4) . .
C14 C15 H15A 109.5 . .
C14 C15 H15B 109.5 . .
H15A C15 H15B 109.5 . .
C14 C15 H15C 109.5 . .
H15A C15 H15C 109.5 . .
H15B C15 H15C 109.5 . .
C14 C16 H16A 109.5 . .
C14 C16 H16B 109.5 . .
H16A C16 H16B 109.5 . .
C14 C16 H16C 109.5 . .
H16A C16 H16C 109.5 . .
H16B C16 H16C 109.5 . .
N5 C17 Fe1 173.1(4) . .
N6 C18 Fe1 177.2(4) . .
N7 C19 Fe1 172.8(4) . .
N8 C20 Fe1 175.3(4) . .
N9 C21 Fe1 177.0(4) . .
C1 N1 C14 114.4(3) . .
C1 N1 Ni1 104.4(2) . .
C14 N1 Ni1 120.7(3) . .
C1 N1 H1C 105.4 . .
C14 N1 H1C 105.4 . .
Ni1 N1 H1C 105.4 . .
C2 N2 C3 112.8(3) . .
C2 N2 Ni1 105.5(2) . .
C3 N2 Ni1 117.3(2) . .
C2 N2 H2C 106.9 . .
C3 N2 H2C 106.9 . .
Ni1 N2 H2C 106.9 . .
C9 N3 C6 113.2(3) . .
C9 N3 Ni1 104.8(2) . .
C6 N3 Ni1 121.8(3) . .
C9 N3 H3B 105.2 . .
C6 N3 H3B 105.2 . .
Ni1 N3 H3B 105.2 . .
C10 N4 C11 112.1(3) . .
C10 N4 Ni1 106.0(2) . .
C11 N4 Ni1 115.4(2) . .
C10 N4 H4D 107.7 . .
C11 N4 H4D 107.7 . .
Ni1 N4 H4D 107.7 . .
C17 N5 Ni1 178.5(4) . .
C19 N7 Ni1 156.8(3) . 5_575
O1 N10 Fe1 174.7(4) . .
H1WA O1W H1WB 92.7 . .

loop_
_geom_bond_atom_site_label_1
_geom_bond_atom_site_label_2
_geom_bond_distance
_geom_bond_site_symmetry_2
Fe1 N10 1.659(4) .
Fe1 C20 1.933(5) .
Fe1 C18 1.943(4) .
Fe1 C17 1.944(4) .
Fe1 C19 1.948(4) .
Fe1 C21 1.952(5) .
Ni1 N5 2.078(3) .
Ni1 N4 2.127(3) .
Ni1 N7 2.127(4) 5_575
Ni1 N2 2.136(3) .
Ni1 N1 2.168(3) .
Ni1 N3 2.184(3) .
C1 N1 1.472(6) .
C1 C2 1.509(6) .
C1 H1A 0.9700 .
C1 H1B 0.9700 .
C2 N2 1.475(5) .
C2 H2A 0.9700 .
C2 H2B 0.9700 .
C3 N2 1.494(5) .
C3 C5 1.535(6) .
C3 C4 1.540(6) .
C3 H3A 0.9800 .
C4 H4A 0.9600 .
C4 H4B 0.9600 .
C4 H4C 0.9600 .
C5 C6 1.529(6) .
C5 H5A 0.9700 .
C5 H5B 0.9700 .
C6 N3 1.518(5) .
C6 C7 1.537(6) .
C6 C8 1.541(6) .
C7 H7A 0.9600 .
C7 H7B 0.9600 .
C7 H7C 0.9600 .
C8 H8A 0.9600 .
C8 H8B 0.9600 .
C8 H8C 0.9600 .
C9 N3 1.493(5) .
C9 C10 1.514(6) .
C9 H9A 0.9700 .
C9 H9B 0.9700 .
C10 N4 1.474(5) .
C10 H10A 0.9700 .
C10 H10B 0.9700 .
C11 N4 1.493(5) .
C11 C13 1.532(6) .
C11 C12 1.542(6) .
C11 H11A 0.9800 .
C12 H12A 0.9600 .
C12 H12B 0.9600 .
C12 H12C 0.9600 .
C13 C14 1.539(6) .
C13 H13A 0.9700 .
C13 H13B 0.9700 .
C14 N1 1.512(5) .
C14 C15 1.521(7) .
C14 C16 1.547(6) .
C15 H15A 0.9600 .
C15 H15B 0.9600 .
C15 H15C 0.9600 .
C16 H16A 0.9600 .
C16 H16B 0.9600 .
C16 H16C 0.9600 .
C17 N5 1.139(5) .
C18 N6 1.150(5) .
C19 N7 1.153(5) .
C20 N8 1.150(6) .
C21 N9 1.153(6) .
N1 H1C 0.9100 .
N2 H2C 0.9100 .
N3 H3B 0.9100 .
N4 H4D 0.9100 .
N7 Ni1 2.127(4) 5_575
N10 O1 1.144(5) .
O1W H1WA 0.8499 .
O1W H1WB 0.8499 .
O2W H2WA 0.8500 .

loop_
_geom_hbond_atom_site_label_D
_geom_hbond_atom_site_label_H
_geom_hbond_atom_site_label_A
_geom_hbond_distance_DH
_geom_hbond_distance_HA
_geom_hbond_distance_DA
_geom_hbond_angle_DHA
_geom_hbond_site_symmetry_A
O2W H2WA O1W 0.85 2.51 3.002(8) 117.4 2_655
O1W H1WB N8 0.85 2.24 3.088(8) 177.8 5_565
O1W H1WA N8 0.85 2.27 3.115(7) 172.8 .
N4 H4D N6 0.91 2.41 3.234(5) 151.3 8_566
N3 H3B N9 0.91 2.55 3.375(6) 151.3 5_575
N2 H2C N6 0.91 2.16 3.059(5) 172.0 8_566

loop_
_geom_torsion_atom_site_label_1
_geom_torsion_atom_site_label_2
_geom_torsion_atom_site_label_3
_geom_torsion_atom_site_label_4
_geom_torsion
_geom_torsion_site_symmetry_1
_geom_torsion_site_symmetry_4
N1 C1 C2 N2 61.0(5) . .
N2 C3 C5 C6 -70.7(5) . .
C4 C3 C5 C6 165.6(4) . .
C3 C5 C6 N3 61.7(5) . .
C3 C5 C6 C7 -57.3(5) . .
C3 C5 C6 C8 -176.4(4) . .
N3 C9 C10 N4 55.9(5) . .
N4 C11 C13 C14 -69.1(5) . .
C12 C11 C13 C14 166.3(4) . .
C11 C13 C14 N1 60.8(5) . .
C11 C13 C14 C15 -58.1(5) . .
C11 C13 C14 C16 -177.7(4) . .
N10 Fe1 C17 N5 1(3) . .
C20 Fe1 C17 N5 92(3) . .
C18 Fe1 C17 N5 -165(3) . .
C19 Fe1 C17 N5 -99(3) . .
C21 Fe1 C17 N5 177(3) . .
N10 Fe1 C18 N6 -91(9) . .
C20 Fe1 C18 N6 178(100) . .
C17 Fe1 C18 N6 75(9) . .
C19 Fe1 C18 N6 9(9) . .
C21 Fe1 C18 N6 94(9) . .
N10 Fe1 C19 N7 150(3) . .
C20 Fe1 C19 N7 -34(3) . .
C18 Fe1 C19 N7 57(3) . .
C17 Fe1 C19 N7 -117(3) . .
C21 Fe1 C19 N7 -28(3) . .
N10 Fe1 C20 N8 48(6) . .
C18 Fe1 C20 N8 142(5) . .
C17 Fe1 C20 N8 -45(5) . .
C19 Fe1 C20 N8 -128(5) . .
C21 Fe1 C20 N8 -134(6) . .
N10 Fe1 C21 N9 -100(8) . .
C20 Fe1 C21 N9 -122(8) . .
C18 Fe1 C21 N9 -28(8) . .
C17 Fe1 C21 N9 149(8) . .
C19 Fe1 C21 N9 59(8) . .
C2 C1 N1 C14 -176.4(3) . .
C2 C1 N1 Ni1 -42.4(4) . .
C15 C14 N1 C1 -165.8(4) . .
C13 C14 N1 C1 72.1(4) . .
C16 C14 N1 C1 -47.5(5) . .
C15 C14 N1 Ni1 68.3(4) . .
C13 C14 N1 Ni1 -53.8(4) . .
C16 C14 N1 Ni1 -173.4(3) . .
N5 Ni1 N1 C1 103.7(3) . .
N4 Ni1 N1 C1 -85.0(3) . .
N7 Ni1 N1 C1 -172.2(2) 5_575 .
N2 Ni1 N1 C1 13.9(2) . .
N3 Ni1 N1 C1 -32.9(7) . .
N5 Ni1 N1 C14 -125.8(3) . .
N4 Ni1 N1 C14 45.5(3) . .
N7 Ni1 N1 C14 -41.7(3) 5_575 .
N2 Ni1 N1 C14 144.4(3) . .
N3 Ni1 N1 C14 97.6(6) . .
C1 C2 N2 C3 -173.2(3) . .
C1 C2 N2 Ni1 -44.0(4) . .
C5 C3 N2 C2 -172.0(3) . .
C4 C3 N2 C2 -50.5(5) . .
C5 C3 N2 Ni1 65.2(4) . .
C4 C3 N2 Ni1 -173.3(3) . .
N5 Ni1 N2 C2 -70.6(2) . .
N4 Ni1 N2 C2 102.9(2) . .
N7 Ni1 N2 C2 -132.8(6) 5_575 .
N1 Ni1 N2 C2 16.4(2) . .
N3 Ni1 N2 C2 -173.6(2) . .
N5 Ni1 N2 C3 55.9(3) . .
N4 Ni1 N2 C3 -130.6(3) . .
N7 Ni1 N2 C3 -6.2(8) 5_575 .
N1 Ni1 N2 C3 142.9(3) . .
N3 Ni1 N2 C3 -47.1(3) . .
C10 C9 N3 C6 -171.3(3) . .
C10 C9 N3 Ni1 -36.3(4) . .
C5 C6 N3 C9 75.6(4) . .
C7 C6 N3 C9 -161.7(4) . .
C8 C6 N3 C9 -44.5(5) . .
C5 C6 N3 Ni1 -50.8(4) . .
C7 C6 N3 Ni1 71.9(4) . .
C8 C6 N3 Ni1 -170.9(3) . .
N5 Ni1 N3 C9 -177.6(3) . .
N4 Ni1 N3 C9 10.1(3) . .
N7 Ni1 N3 C9 98.7(3) 5_575 .
N2 Ni1 N3 C9 -88.8(3) . .
N1 Ni1 N3 C9 -42.4(7) . .
N5 Ni1 N3 C6 -47.6(3) . .
N4 Ni1 N3 C6 140.1(3) . .
N7 Ni1 N3 C6 -131.3(3) 5_575 .
N2 Ni1 N3 C6 41.2(3) . .
N1 Ni1 N3 C6 87.7(6) . .
C9 C10 N4 C11 -169.6(3) . .
C9 C10 N4 Ni1 -42.9(4) . .
C13 C11 N4 C10 -173.4(3) . .
C12 C11 N4 C10 -50.8(5) . .
C13 C11 N4 Ni1 65.2(4) . .
C12 C11 N4 Ni1 -172.2(3) . .
N5 Ni1 N4 C10 -115.4(7) . .
N7 Ni1 N4 C10 -66.8(3) 5_575 .
N2 Ni1 N4 C10 103.7(3) . .
N1 Ni1 N4 C10 -173.4(3) . .
N3 Ni1 N4 C10 17.5(3) . .
N5 Ni1 N4 C11 9.2(9) . .
N7 Ni1 N4 C11 57.8(3) 5_575 .
N2 Ni1 N4 C11 -131.6(3) . .
N1 Ni1 N4 C11 -48.7(3) . .
N3 Ni1 N4 C11 142.2(3) . .
Fe1 C17 N5 Ni1 48(17) . .
N4 Ni1 N5 C17 129(14) . .
N7 Ni1 N5 C17 80(15) 5_575 .
N2 Ni1 N5 C17 -90(15) . .
N1 Ni1 N5 C17 -173(100) . .
N3 Ni1 N5 C17 -3(15) . .
Fe1 C19 N7 Ni1 32(3) . 5_575
C20 Fe1 N10 O1 6(4) . .
C18 Fe1 N10 O1 -87(4) . .
C17 Fe1 N10 O1 94(4) . .
C19 Fe1 N10 O1 -175(4) . .
C21 Fe1 N10 O1 -16(5) . .
